data_7247563
loop_
_publ_author_name
'Durka, Krzysztof'
'Zuba, Adam'
'Marek-Urban, Paulina H.'
'Nowicki, Krzysztof'
'Drapa\/la, Jakub'
'Wo\'zniak, Krzysztof'
'Luli\'nski, Sergiusz'

_publ_section_title
;
 Exploring the effect of substitution patterns on the symmetry of
 hydrogen-bonded supramolecular motifs in functionalized
 benzosiloxaboroles
;
_journal_issue 45
_journal_name_full CrystEngComm
_journal_page_first 6329
_journal_page_last 6342
_journal_paper_doi 10.1039/D3CE00880K
_journal_volume 25
_journal_year 2023
_chemical_formula_moiety 'C11 H15 B O4 Si'
_chemical_formula_sum 'C11 H15 B O4 Si'
_chemical_formula_weight 250.13
_chemical_name_systematic
;
1,1,6,6-tetramethyl-[1,3]dioxolo[4',5':4,5]benzo[1,2-c][1,2,5]oxasilaborol-3(1H)-ol
;
_space_group_crystal_system monoclinic
_space_group_IT_number 14
_space_group_name_Hall '-P 2yn'
_space_group_name_H-M_alt 'P 1 21/n 1'
_atom_sites_solution_hydrogens geom
_audit_creation_method SHELXL-2013
_audit_update_record
;
2023-10-01 deposited with the CCDC.	2023-10-20 downloaded from the CCDC.
;
_cell_angle_alpha 90
_cell_angle_beta 112.31(3)
_cell_angle_gamma 90
_cell_formula_units_Z 4
_cell_length_a 11.1355(12)
_cell_length_b 10.6673(3)
_cell_length_c 12.051(3)
_cell_measurement_reflns_used 17029
_cell_measurement_temperature 130(2)
_cell_measurement_theta_max 34.1660
_cell_measurement_theta_min 2.6070
_cell_volume 1324.3(5)
_computing_cell_refinement
;
CrysAlisPro, Agilent Technologies,
Version 1.171.36.32 (release 02-08-2013 CrysAlis171 .NET)
(compiled Aug  2 2013,16:46:58)
;
_computing_data_collection
;
CrysAlisPro, Agilent Technologies,
Version 1.171.36.32 (release 02-08-2013 CrysAlis171 .NET)
(compiled Aug  2 2013,16:46:58)
;
_computing_data_reduction
;
CrysAlisPro, Agilent Technologies,
Version 1.171.36.32 (release 02-08-2013 CrysAlis171 .NET)
(compiled Aug  2 2013,16:46:58)
;
_computing_structure_refinement 'SHELXL-2013 (Sheldrick, 2013)'
_diffrn_ambient_temperature 130(2)
_diffrn_detector_area_resol_mean 10.4391
_diffrn_measured_fraction_theta_full 0.999
_diffrn_measured_fraction_theta_max 0.973
_diffrn_measurement_device_type 'SuperNova, Dual, Cu at zero, Atlas'
_diffrn_radiation_monochromator mirror
_diffrn_radiation_source 'SuperNova (Mo) X-ray Source'
_diffrn_radiation_type 'Mo K\a'
_diffrn_radiation_wavelength 0.7107
_diffrn_reflns_av_R_equivalents 0.0379
_diffrn_reflns_av_unetI/netI 0.0230
_diffrn_reflns_Laue_measured_fraction_full 0.999
_diffrn_reflns_Laue_measured_fraction_max 0.973
_diffrn_reflns_limit_h_max 17
_diffrn_reflns_limit_h_min -17
_diffrn_reflns_limit_k_max 16
_diffrn_reflns_limit_k_min -16
_diffrn_reflns_limit_l_max 19
_diffrn_reflns_limit_l_min -19
_diffrn_reflns_number 43416
_diffrn_reflns_point_group_measured_fraction_full 0.999
_diffrn_reflns_point_group_measured_fraction_max 0.973
_diffrn_reflns_theta_full 25.242
_diffrn_reflns_theta_max 34.589
_diffrn_reflns_theta_min 2.122
_exptl_absorpt_coefficient_mu 0.176
_exptl_absorpt_correction_T_max 1.00000
_exptl_absorpt_correction_T_min 0.88465
_exptl_absorpt_correction_type multi-scan
_exptl_absorpt_process_details
;
CrysAlisPro, Agilent Technologies,
Version 1.171.36.32 (release 02-08-2013 CrysAlis171 .NET)
(compiled Aug  2 2013,16:46:58)
Empirical absorption correction using spherical harmonics,
 implemented in SCALE3 ABSPACK scaling algorithm.
;
_exptl_crystal_colour colourless
_exptl_crystal_density_diffrn 1.255
_exptl_crystal_description unspecified
_exptl_crystal_F_000 528
_exptl_crystal_size_max 0.202
_exptl_crystal_size_mid 0.189
_exptl_crystal_size_min 0.174
_refine_diff_density_max 0.524
_refine_diff_density_min -0.269
_refine_diff_density_rms 0.058
_refine_ls_extinction_method none
_refine_ls_goodness_of_fit_ref 1.044
_refine_ls_hydrogen_treatment constr
_refine_ls_matrix_type full
_refine_ls_number_parameters 154
_refine_ls_number_reflns 5505
_refine_ls_number_restraints 1
_refine_ls_restrained_S_all 1.045
_refine_ls_R_factor_all 0.0556
_refine_ls_R_factor_gt 0.0417
_refine_ls_shift/su_max 0.000
_refine_ls_shift/su_mean 0.000
_refine_ls_structure_factor_coef Fsqd
_refine_ls_weighting_details 'w=1/[\s^2^(Fo^2^)+(0.0561P)^2^+0.4270P] where P=(Fo^2^+2Fc^2^)/3'
_refine_ls_weighting_scheme calc
_refine_ls_wR_factor_gt 0.1083
_refine_ls_wR_factor_ref 0.1181
_reflns_Friedel_coverage 0.000
_reflns_number_gt 4415
_reflns_number_total 5505
_reflns_threshold_expression 'I > 2\s(I)'
_cod_data_source_file d3ce00880k2.cif
_cod_data_source_block 56-dO
_cod_depositor_comments 'Adding full bibliography for 7247541--7247563.cif.'
_cod_original_cell_volume 1324.3(4)
_cod_original_sg_symbol_H-M 'P 21/n'
_cod_database_code 7247563
_shelx_space_group_comment
;
The symmetry employed for this shelxl refinement is uniquely defined
by the following loop, which should always be used as a source of
symmetry information in preference to the above space-group names.
They are only intended as comments.
;
_shelxl_version_number 2013-4

loop_
_space_group_symop_operation_xyz
'x, y, z'
'-x+1/2, y+1/2, -z+1/2'
'-x, -y, -z'
'x-1/2, -y-1/2, z-1/2'

loop_
_atom_site_label
_atom_site_type_symbol
_atom_site_fract_x
_atom_site_fract_y
_atom_site_fract_z
_atom_site_U_iso_or_equiv
_atom_site_adp_type
_atom_site_occupancy
_atom_site_site_symmetry_order
_atom_site_calc_flag
_atom_site_refinement_flags_posn
_atom_site_refinement_flags_adp
_atom_site_refinement_flags_occupancy
_atom_site_disorder_assembly
_atom_site_disorder_group
Si1 Si 0.19091(3) 0.23417(3) 0.15107(2) 0.01964(8) Uani 1 1 d . U . . .
O1 O 0.08772(7) 0.11424(7) 0.09072(6) 0.02161(14) Uani 1 1 d . . . . .
O3 O 0.32758(10) 0.26338(9) 0.63280(7) 0.0358(2) Uani 1 1 d . . . . .
O2 O -0.03093(8) -0.04581(7) 0.14539(7) 0.02500(16) Uani 1 1 d . . . . .
H2A H -0.0535 -0.0609 0.0718 0.037 Uiso 1 1 calc R U . . .
C2 C 0.11350(9) 0.11154(9) 0.30400(8) 0.01839(16) Uani 1 1 d . . . . .
C3 C 0.10008(9) 0.06904(9) 0.40978(9) 0.02013(17) Uani 1 1 d . . . . .
H3 H 0.0419 0.0035 0.4087 0.024 Uiso 1 1 calc R U . . .
C6 C 0.27412(10) 0.27053(10) 0.41524(9) 0.02260(19) Uani 1 1 d . . . . .
H6 H 0.3310 0.3379 0.4179 0.027 Uiso 1 1 calc R U . . .
C5 C 0.26100(10) 0.22557(10) 0.51707(9) 0.02295(19) Uani 1 1 d . . . . .
C1 C 0.19832(9) 0.21099(9) 0.30664(9) 0.01949(17) Uani 1 1 d . . . . .
O4 O 0.18503(9) 0.10246(9) 0.62906(7) 0.0337(2) Uani 1 1 d . . . . .
C4 C 0.17628(10) 0.12826(10) 0.51468(9) 0.02178(18) Uani 1 1 d . . . . .
C9 C 0.27900(10) 0.19003(10) 0.70876(9) 0.02405(19) Uani 1 1 d . . . . .
B1 B 0.04842(10) 0.05513(10) 0.17485(10) 0.01935(18) Uani 1 1 d . . . . .
C8 C 0.11353(11) 0.38082(11) 0.07579(11) 0.0286(2) Uani 1 1 d . U . . .
H8A H 0.1148 0.3836 -0.0050 0.043 Uiso 1 1 calc R U . . .
H8B H 0.1612 0.4529 0.1222 0.043 Uiso 1 1 calc R U . . .
H8C H 0.0235 0.3837 0.0703 0.043 Uiso 1 1 calc R U . . .
C10 C 0.38952(13) 0.11739(12) 0.79740(13) 0.0359(3) Uani 1 1 d . . . . .
H10A H 0.4537 0.1758 0.8504 0.054 Uiso 1 1 calc R U . . .
H10B H 0.4303 0.0656 0.7543 0.054 Uiso 1 1 calc R U . . .
H10C H 0.3566 0.0634 0.8453 0.054 Uiso 1 1 calc R U . . .
C11 C 0.21074(14) 0.27594(12) 0.76428(15) 0.0377(3) Uani 1 1 d . . . . .
H11A H 0.2732 0.3356 0.8173 0.057 Uiso 1 1 calc R U . . .
H11B H 0.1721 0.2265 0.8108 0.057 Uiso 1 1 calc R U . . .
H11C H 0.1423 0.3218 0.7010 0.057 Uiso 1 1 calc R U . . .
C7 C 0.34663(12) 0.20381(14) 0.13387(12) 0.0333(2) Uani 1 1 d . . . . .
H7A H 0.3356 0.2174 0.0501 0.050 Uiso 1 1 calc R U . . .
H7B H 0.3735 0.1170 0.1566 0.050 Uiso 1 1 calc R U . . .
H7C H 0.4132 0.2610 0.1857 0.050 Uiso 1 1 calc R U . . .

loop_
_atom_site_aniso_label
_atom_site_aniso_U_11
_atom_site_aniso_U_22
_atom_site_aniso_U_33
_atom_site_aniso_U_23
_atom_site_aniso_U_13
_atom_site_aniso_U_12
Si1 0.01812(13) 0.02132(13) 0.01771(13) 0.00055(9) 0.00481(9) -0.00247(9)
O1 0.0233(3) 0.0218(3) 0.0179(3) -0.0010(2) 0.0058(2) -0.0037(3)
O3 0.0408(5) 0.0458(5) 0.0165(3) -0.0039(3) 0.0061(3) -0.0284(4)
O2 0.0305(4) 0.0232(3) 0.0202(3) -0.0043(3) 0.0084(3) -0.0088(3)
C2 0.0166(4) 0.0177(4) 0.0188(4) -0.0005(3) 0.0045(3) -0.0009(3)
C3 0.0196(4) 0.0198(4) 0.0196(4) -0.0014(3) 0.0058(3) -0.0044(3)
C6 0.0212(4) 0.0248(4) 0.0188(4) 0.0000(3) 0.0043(3) -0.0079(3)
C5 0.0216(4) 0.0265(5) 0.0175(4) -0.0019(3) 0.0038(3) -0.0084(4)
C1 0.0169(4) 0.0205(4) 0.0188(4) 0.0006(3) 0.0041(3) -0.0017(3)
O4 0.0413(5) 0.0394(5) 0.0182(3) -0.0039(3) 0.0090(3) -0.0242(4)
C4 0.0226(4) 0.0234(4) 0.0179(4) -0.0001(3) 0.0061(3) -0.0058(3)
C9 0.0264(5) 0.0259(5) 0.0178(4) -0.0015(3) 0.0061(3) -0.0095(4)
B1 0.0193(4) 0.0184(4) 0.0186(4) -0.0006(3) 0.0052(3) -0.0006(3)
C8 0.0272(5) 0.0248(5) 0.0293(5) 0.0056(4) 0.0057(4) -0.0029(4)
C10 0.0306(6) 0.0302(6) 0.0411(7) 0.0047(5) 0.0070(5) -0.0006(5)
C11 0.0348(6) 0.0290(6) 0.0533(8) -0.0057(5) 0.0212(6) -0.0041(5)
C7 0.0261(5) 0.0418(6) 0.0343(6) -0.0014(5) 0.0141(4) -0.0009(5)

loop_
_atom_type_symbol
_atom_type_description
_atom_type_scat_dispersion_real
_atom_type_scat_dispersion_imag
_atom_type_scat_source
C C 0.0033 0.0016 'International Tables Vol C Tables 4.2.6.8 and 6.1.1.4'
H H 0.0000 0.0000 'International Tables Vol C Tables 4.2.6.8 and 6.1.1.4'
B B 0.0013 0.0007 'International Tables Vol C Tables 4.2.6.8 and 6.1.1.4'
O O 0.0106 0.0060 'International Tables Vol C Tables 4.2.6.8 and 6.1.1.4'
Si Si 0.0817 0.0704 'International Tables Vol C Tables 4.2.6.8 and 6.1.1.4'

loop_
_geom_angle_atom_site_label_1
_geom_angle_atom_site_label_2
_geom_angle_atom_site_label_3
_geom_angle
_geom_angle_site_symmetry_1
_geom_angle_site_symmetry_3
_geom_angle_publ_flag
O1 Si1 C8 108.39(5) . . ?
O1 Si1 C7 109.41(5) . . ?
C8 Si1 C7 112.02(6) . . ?
O1 Si1 C1 95.50(4) . . ?
C8 Si1 C1 116.15(5) . . ?
C7 Si1 C1 113.84(6) . . ?
B1 O1 Si1 112.24(6) . . ?
C5 O3 C9 107.19(8) . . ?
B1 O2 H2A 109.5 . . ?
C1 C2 C3 121.28(9) . . ?
C1 C2 B1 111.35(8) . . ?
C3 C2 B1 127.27(8) . . ?
C4 C3 C2 116.16(9) . . ?
C4 C3 H3 121.9 . . ?
C2 C3 H3 121.9 . . ?
C5 C6 C1 116.22(9) . . ?
C5 C6 H6 121.9 . . ?
C1 C6 H6 121.9 . . ?
O3 C5 C6 127.33(9) . . ?
O3 C5 C4 109.92(9) . . ?
C6 C5 C4 122.73(9) . . ?
C6 C1 C2 121.23(9) . . ?
C6 C1 Si1 131.05(8) . . ?
C2 C1 Si1 107.66(7) . . ?
C4 O4 C9 107.02(8) . . ?
O4 C4 C3 127.81(9) . . ?
O4 C4 C5 109.80(9) . . ?
C3 C4 C5 122.37(9) . . ?
O3 C9 O4 105.97(8) . . ?
O3 C9 C11 108.92(10) . . ?
O4 C9 C11 109.06(10) . . ?
O3 C9 C10 108.95(10) . . ?
O4 C9 C10 109.09(10) . . ?
C11 C9 C10 114.50(11) . . ?
O2 B1 O1 121.48(9) . . ?
O2 B1 C2 125.21(9) . . ?
O1 B1 C2 113.16(8) . . ?
Si1 C8 H8A 109.5 . . ?
Si1 C8 H8B 109.5 . . ?
H8A C8 H8B 109.5 . . ?
Si1 C8 H8C 109.5 . . ?
H8A C8 H8C 109.5 . . ?
H8B C8 H8C 109.5 . . ?
C9 C10 H10A 109.5 . . ?
C9 C10 H10B 109.5 . . ?
H10A C10 H10B 109.5 . . ?
C9 C10 H10C 109.5 . . ?
H10A C10 H10C 109.5 . . ?
H10B C10 H10C 109.5 . . ?
C9 C11 H11A 109.5 . . ?
C9 C11 H11B 109.5 . . ?
H11A C11 H11B 109.5 . . ?
C9 C11 H11C 109.5 . . ?
H11A C11 H11C 109.5 . . ?
H11B C11 H11C 109.5 . . ?
Si1 C7 H7A 109.5 . . ?
Si1 C7 H7B 109.5 . . ?
H7A C7 H7B 109.5 . . ?
Si1 C7 H7C 109.5 . . ?
H7A C7 H7C 109.5 . . ?
H7B C7 H7C 109.5 . . ?

loop_
_geom_bond_atom_site_label_1
_geom_bond_atom_site_label_2
_geom_bond_distance
_geom_bond_site_symmetry_2
_geom_bond_publ_flag
Si1 O1 1.6886(8) . ?
Si1 C8 1.8491(12) . ?
Si1 C7 1.8513(12) . ?
Si1 C1 1.8615(11) . ?
O1 B1 1.3978(13) . ?
O3 C5 1.3684(13) . ?
O3 C9 1.4555(13) . ?
O2 B1 1.3521(13) . ?
O2 H2A 0.8400 . ?
C2 C1 1.4128(13) . ?
C2 C3 1.4133(14) . ?
C2 B1 1.5663(15) . ?
C3 C4 1.3794(14) . ?
C3 H3 0.9500 . ?
C6 C5 1.3759(15) . ?
C6 C1 1.4106(14) . ?
C6 H6 0.9500 . ?
C5 C4 1.3956(14) . ?
O4 C4 1.3722(13) . ?
O4 C9 1.4584(13) . ?
C9 C11 1.5005(18) . ?
C9 C10 1.5027(17) . ?
C8 H8A 0.9800 . ?
C8 H8B 0.9800 . ?
C8 H8C 0.9800 . ?
C10 H10A 0.9800 . ?
C10 H10B 0.9800 . ?
C10 H10C 0.9800 . ?
C11 H11A 0.9800 . ?
C11 H11B 0.9800 . ?
C11 H11C 0.9800 . ?
C7 H7A 0.9800 . ?
C7 H7B 0.9800 . ?
C7 H7C 0.9800 . ?

loop_
_geom_hbond_atom_site_label_D
_geom_hbond_atom_site_label_H
_geom_hbond_atom_site_label_A
_geom_hbond_distance_DH
_geom_hbond_distance_HA
_geom_hbond_distance_DA
_geom_hbond_angle_DHA
_geom_hbond_site_symmetry_A
O2 H2A O1 0.84 1.93 2.7681(12) 172.0 3
